data_4347832
loop_
_publ_author_name
'Albertin, Gabriele'
'Antoniutti, Stefano'
'Bortoluzzi, Marco'
'Botter, Alessandra'
'Castro, Jes\'us'

_publ_section_title
;
 Pentamethylcyclopentadienyl Half-Sandwich Diazoalkane Complexes of
 Ruthenium: Preparation and Reactivity.
;
_journal_issue 11
_journal_name_full 'Inorganic chemistry'
_journal_page_first 5592
_journal_page_last 5602
_journal_paper_doi 10.1021/acs.inorgchem.6b00671
_journal_volume 55
_journal_year 2016
_chemical_formula_sum 'C59 H73 B N2 O6 P2 Ru'
_chemical_formula_weight 1080.01
_space_group_IT_number 14
_space_group_name_Hall '-P 2ybc'
_space_group_name_H-M_alt 'P 1 21/c 1'
_symmetry_cell_setting Monoclinic'
_symmetry_space_group_name_H-M 'P 1 21/c 1'
_atom_sites_solution_hydrogens geom
_atom_sites_solution_primary direct
_atom_sites_solution_secondary difmap
_audit_creation_method SHELXL-97
_cell_angle_alpha 90.00
_cell_angle_beta 94.161(3)
_cell_angle_gamma 90.00
_cell_formula_units_Z 4
_cell_length_a 13.7683(10)
_cell_length_b 21.0912(18)
_cell_length_c 19.7024(14)
_cell_measurement_reflns_used 2185
_cell_measurement_temperature 296(2)
_cell_measurement_theta_max 67.54
_cell_measurement_theta_min 31.12
_cell_volume 5706.3(8)
_computing_cell_refinement 'Bruker SAINT'
_computing_data_collection 'Bruker APEX2'
_computing_data_reduction 'Bruker SAINT'
_computing_structure_refinement 'SHELXL-97 (Sheldrick, 1997)'
_computing_structure_solution 'SHELXS-97 (Sheldrick, 1990)'
_diffrn_ambient_temperature 296(2)
_diffrn_measured_fraction_theta_full 0.989
_diffrn_measured_fraction_theta_max 0.989
_diffrn_measurement_device_type 'Bruker CCD Smart 6000'
_diffrn_measurement_method '\f and \w scans'
_diffrn_radiation_monochromator 'Incoatec Quazar MX multilayer optics'
_diffrn_radiation_source 'Incoatec I\muS microsource'
_diffrn_radiation_type CuK\a
_diffrn_radiation_wavelength 1.54178
_diffrn_reflns_av_R_equivalents 0.0802
_diffrn_reflns_av_sigmaI/netI 0.0519
_diffrn_reflns_limit_h_max 16
_diffrn_reflns_limit_h_min -16
_diffrn_reflns_limit_k_max 25
_diffrn_reflns_limit_k_min -25
_diffrn_reflns_limit_l_max 23
_diffrn_reflns_limit_l_min -23
_diffrn_reflns_number 66279
_diffrn_reflns_theta_full 68.39
_diffrn_reflns_theta_max 68.39
_diffrn_reflns_theta_min 3.07
_exptl_absorpt_coefficient_mu 3.142
_exptl_absorpt_correction_T_max 0.7531
_exptl_absorpt_correction_T_min 0.5664
_exptl_absorpt_correction_type multi-scan
_exptl_absorpt_process_details 'SADABS V2012/1 (Bruker AXS Inc.)'
_exptl_crystal_colour red
_exptl_crystal_density_diffrn 1.257
_exptl_crystal_density_method 'not measured'
_exptl_crystal_description prism
_exptl_crystal_F_000 2272
_exptl_crystal_size_max 0.124
_exptl_crystal_size_mid 0.118
_exptl_crystal_size_min 0.037
_refine_diff_density_max 0.806
_refine_diff_density_min -0.613
_refine_diff_density_rms 0.065
_refine_ls_extinction_method none
_refine_ls_goodness_of_fit_ref 1.041
_refine_ls_hydrogen_treatment mixed
_refine_ls_matrix_type full
_refine_ls_number_parameters 651
_refine_ls_number_reflns 10365
_refine_ls_number_restraints 0
_refine_ls_restrained_S_all 1.041
_refine_ls_R_factor_all 0.0693
_refine_ls_R_factor_gt 0.0484
_refine_ls_shift/su_max 0.003
_refine_ls_shift/su_mean 0.000
_refine_ls_structure_factor_coef Fsqd
_refine_ls_weighting_details 'calc w=1/[\s^2^(Fo^2^)+(0.0810P)^2^+1.0289P] where P=(Fo^2^+2Fc^2^)/3'
_refine_ls_weighting_scheme calc
_refine_ls_wR_factor_gt 0.1267
_refine_ls_wR_factor_ref 0.1423
_reflns_number_gt 7666
_reflns_number_total 10365
_reflns_threshold_expression >2sigma(I)
_cod_data_source_file ic6b00671_si_002.cif
_cod_data_source_block 2c_md
_cod_original_sg_symbol_H-M P2(1)/c
_cod_database_code 4347832

loop_
_symmetry_equiv_pos_as_xyz
'x, y, z'
'-x, y+1/2, -z+1/2'
'-x, -y, -z'
'x, -y-1/2, z-1/2'

loop_
_atom_site_label
_atom_site_type_symbol
_atom_site_fract_x
_atom_site_fract_y
_atom_site_fract_z
_atom_site_U_iso_or_equiv
_atom_site_adp_type
_atom_site_occupancy
_atom_site_symmetry_multiplicity
_atom_site_calc_flag
_atom_site_refinement_flags
CT1 H 0.9100 0.0405 0.0905 0.000 Uiso 0.00 1 d P
Ru Ru 0.899152(19) 0.036695(13) 0.186489(11) 0.04587(10) Uani 1 1 d .
N1 N 0.9068(2) -0.04216(15) 0.23822(14) 0.0510(7) Uani 1 1 d .
N2 N 0.9179(2) -0.07116(15) 0.28826(14) 0.0527(7) Uani 1 1 d .
C31 C 0.9544(3) -0.10482(18) 0.33887(17) 0.0507(8) Uani 1 1 d .
C32 C 0.8057(3) -0.1362(2) 0.4055(2) 0.0641(10) Uani 1 1 d .
H32 H 0.7591 -0.1151 0.3774 0.077 Uiso 1 1 calc R
C33 C 0.7797(4) -0.1686(2) 0.4621(3) 0.0782(13) Uani 1 1 d .
H33 H 0.7148 -0.1690 0.4723 0.094 Uiso 1 1 calc R
C34 C 0.8476(4) -0.2004(2) 0.5040(2) 0.0813(14) Uani 1 1 d .
H34 H 0.8277 -0.2224 0.5415 0.098 Uiso 1 1 calc R
C35 C 0.9450(4) -0.2000(2) 0.49106(19) 0.0699(11) Uani 1 1 d .
H35 H 0.9906 -0.2216 0.5195 0.084 Uiso 1 1 calc R
C36 C 1.1610(4) -0.1761(3) 0.4329(3) 0.0843(14) Uani 1 1 d .
H36 H 1.1696 -0.2016 0.4714 0.101 Uiso 1 1 calc R
C37 C 1.2396(4) -0.1575(3) 0.3992(4) 0.106(2) Uani 1 1 d .
H37 H 1.3017 -0.1702 0.4152 0.128 Uiso 1 1 calc R
C38 C 1.2280(4) -0.1201(3) 0.3420(3) 0.0999(18) Uani 1 1 d .
H38 H 1.2826 -0.1082 0.3200 0.120 Uiso 1 1 calc R
C39 C 1.1368(3) -0.0999(3) 0.3164(2) 0.0781(13) Uani 1 1 d .
H39 H 1.1293 -0.0750 0.2774 0.094 Uiso 1 1 calc R
C310 C 0.9029(3) -0.13554(17) 0.39149(17) 0.0508(8) Uani 1 1 d .
C311 C 0.9734(3) -0.16690(18) 0.43490(17) 0.0546(9) Uani 1 1 d .
C312 C 1.0575(3) -0.11815(18) 0.35084(18) 0.0546(8) Uani 1 1 d .
C313 C 1.0685(3) -0.15675(19) 0.40933(19) 0.0571(9) Uani 1 1 d .
C1 C 0.9550(4) 0.0897(2) 0.09833(19) 0.0726(13) Uani 1 1 d .
C2 C 0.8519(4) 0.0834(3) 0.08649(18) 0.0746(13) Uani 1 1 d .
C3 C 0.8293(3) 0.0191(2) 0.08024(17) 0.0680(12) Uani 1 1 d .
C4 C 0.9170(3) -0.0162(2) 0.08770(17) 0.0591(9) Uani 1 1 d .
C5 C 0.9969(3) 0.0265(2) 0.09992(17) 0.0609(10) Uani 1 1 d .
C6 C 1.0112(6) 0.1508(3) 0.0972(3) 0.118(2) Uani 1 1 d .
H6A H 1.0175 0.1634 0.0509 0.177 Uiso 1 1 calc R
H6B H 1.0747 0.1449 0.1198 0.177 Uiso 1 1 calc R
H6C H 0.9771 0.1832 0.1202 0.177 Uiso 1 1 calc R
C7 C 0.7817(6) 0.1374(3) 0.0729(3) 0.125(3) Uani 1 1 d .
H7A H 0.7795 0.1486 0.0256 0.187 Uiso 1 1 calc R
H7B H 0.8029 0.1733 0.1000 0.187 Uiso 1 1 calc R
H7C H 0.7180 0.1247 0.0845 0.187 Uiso 1 1 calc R
C8 C 0.7302(4) -0.0071(4) 0.0592(3) 0.115(2) Uani 1 1 d .
H8A H 0.6819 0.0153 0.0825 0.173 Uiso 1 1 calc R
H8B H 0.7282 -0.0513 0.0707 0.173 Uiso 1 1 calc R
H8C H 0.7172 -0.0022 0.0110 0.173 Uiso 1 1 calc R
C9 C 0.9267(5) -0.0859(3) 0.0822(3) 0.0935(16) Uani 1 1 d .
H9A H 0.8645 -0.1055 0.0866 0.140 Uiso 1 1 calc R
H9B H 0.9724 -0.1010 0.1177 0.140 Uiso 1 1 calc R
H9C H 0.9496 -0.0965 0.0387 0.140 Uiso 1 1 calc R
C10 C 1.1014(3) 0.0094(3) 0.1038(3) 0.0906(16) Uani 1 1 d .
H10A H 1.1101 -0.0320 0.1235 0.136 Uiso 1 1 calc R
H10B H 1.1379 0.0398 0.1315 0.136 Uiso 1 1 calc R
H10C H 1.1241 0.0094 0.0588 0.136 Uiso 1 1 calc R
P1 P 0.99896(9) 0.08317(5) 0.26755(5) 0.0621(3) Uani 1 1 d .
O11 O 1.1027(3) 0.0913(2) 0.24186(19) 0.1170(16) Uani 1 1 d .
O12 O 0.9753(4) 0.14950(17) 0.2996(2) 0.1241(18) Uani 1 1 d .
O13 O 1.0144(3) 0.04383(15) 0.33453(14) 0.0822(10) Uani 1 1 d .
C11 C 1.1878(5) 0.1166(4) 0.2812(4) 0.143(3) Uani 1 1 d .
H11A H 1.2060 0.1568 0.2618 0.172 Uiso 1 1 calc R
H11B H 1.1716 0.1243 0.3276 0.172 Uiso 1 1 calc R
C12 C 1.2694(6) 0.0733(5) 0.2816(5) 0.176(4) Uani 1 1 d .
H12A H 1.2597 0.0391 0.3125 0.263 Uiso 1 1 calc R
H12B H 1.3283 0.0955 0.2959 0.263 Uiso 1 1 calc R
H12C H 1.2744 0.0567 0.2366 0.263 Uiso 1 1 calc R
C13 C 0.9470(8) 0.2051(3) 0.2649(4) 0.171(4) Uani 1 1 d .
H13A H 0.9678 0.2020 0.2191 0.205 Uiso 1 1 calc R
H13B H 0.8764 0.2066 0.2613 0.205 Uiso 1 1 calc R
C14 C 0.9786(7) 0.2584(3) 0.2904(5) 0.166(4) Uani 1 1 d .
H14A H 0.9645 0.2608 0.3374 0.249 Uiso 1 1 calc R
H14B H 0.9470 0.2928 0.2657 0.249 Uiso 1 1 calc R
H14C H 1.0477 0.2612 0.2871 0.249 Uiso 1 1 calc R
C15 C 1.0226(6) 0.0626(4) 0.4036(2) 0.120(2) Uani 1 1 d .
H15A H 0.9605 0.0559 0.4228 0.144 Uiso 1 1 calc R
H15B H 1.0368 0.1076 0.4061 0.144 Uiso 1 1 calc R
C16 C 1.0964(6) 0.0292(3) 0.4438(3) 0.133(3) Uani 1 1 d .
H16A H 1.0876 -0.0156 0.4372 0.200 Uiso 1 1 calc R
H16B H 1.0918 0.0393 0.4910 0.200 Uiso 1 1 calc R
H16C H 1.1593 0.0414 0.4303 0.200 Uiso 1 1 calc R
P2 P 0.76656(8) 0.06823(6) 0.24003(5) 0.0623(3) Uani 1 1 d .
O21 O 0.6656(2) 0.03506(16) 0.21859(19) 0.0790(9) Uani 1 1 d .
O22 O 0.7363(3) 0.13906(16) 0.22805(18) 0.0826(9) Uani 1 1 d .
O23 O 0.7810(3) 0.05799(19) 0.31973(15) 0.0875(10) Uani 1 1 d .
C21 C 0.6498(5) -0.0325(3) 0.2281(4) 0.115(2) Uani 1 1 d .
H21A H 0.6564 -0.0544 0.1854 0.137 Uiso 1 1 calc R
H21B H 0.6993 -0.0488 0.2611 0.137 Uiso 1 1 calc R
C22 C 0.5564(6) -0.0456(4) 0.2510(4) 0.146(3) Uani 1 1 d .
H22A H 0.5489 -0.0232 0.2927 0.219 Uiso 1 1 calc R
H22B H 0.5501 -0.0903 0.2586 0.219 Uiso 1 1 calc R
H22C H 0.5071 -0.0320 0.2172 0.219 Uiso 1 1 calc R
C23 C 0.6374(5) 0.1666(3) 0.2249(5) 0.148(3) Uani 1 1 d .
H23A H 0.5954 0.1436 0.1917 0.178 Uiso 1 1 calc R
H23B H 0.6106 0.1623 0.2689 0.178 Uiso 1 1 calc R
C24 C 0.6396(6) 0.2301(4) 0.2070(4) 0.162(4) Uani 1 1 d .
H24A H 0.6820 0.2526 0.2394 0.243 Uiso 1 1 calc R
H24B H 0.5751 0.2475 0.2066 0.243 Uiso 1 1 calc R
H24C H 0.6632 0.2341 0.1625 0.243 Uiso 1 1 calc R
C25 C 0.7107(5) 0.0804(4) 0.3666(3) 0.125(2) Uani 1 1 d .
H25A H 0.7134 0.1263 0.3690 0.150 Uiso 1 1 calc R
H25B H 0.6456 0.0684 0.3491 0.150 Uiso 1 1 calc R
C26 C 0.7294(6) 0.0551(5) 0.4320(3) 0.152(3) Uani 1 1 d .
H26A H 0.7299 0.0096 0.4295 0.228 Uiso 1 1 calc R
H26B H 0.6795 0.0685 0.4605 0.228 Uiso 1 1 calc R
H26C H 0.7915 0.0698 0.4510 0.228 Uiso 1 1 calc R
B B 0.4751(3) 0.2851(2) 0.4405(2) 0.0547(10) Uani 1 1 d .
C11B C 0.5843(3) 0.3016(2) 0.41678(19) 0.0578(9) Uani 1 1 d .
C12B C 0.6012(3) 0.3576(2) 0.3816(2) 0.0776(13) Uani 1 1 d .
H12D H 0.5494 0.3852 0.3721 0.093 Uiso 1 1 calc R
C13B C 0.6912(4) 0.3739(3) 0.3602(3) 0.0895(15) Uani 1 1 d .
H13C H 0.6994 0.4121 0.3378 0.107 Uiso 1 1 calc R
C14B C 0.7675(4) 0.3339(3) 0.3720(3) 0.0892(15) Uani 1 1 d .
H14D H 0.8281 0.3442 0.3570 0.107 Uiso 1 1 calc R
C15B C 0.7554(3) 0.2786(3) 0.4058(2) 0.0810(14) Uani 1 1 d .
H15C H 0.8078 0.2512 0.4140 0.097 Uiso 1 1 calc R
C16B C 0.6650(3) 0.2629(2) 0.4283(2) 0.0639(10) Uani 1 1 d .
H16D H 0.6586 0.2251 0.4519 0.077 Uiso 1 1 calc R
C21B C 0.3992(3) 0.2878(2) 0.3716(2) 0.0625(10) Uani 1 1 d .
C22B C 0.3042(3) 0.3094(2) 0.3705(3) 0.0782(13) Uani 1 1 d .
H22D H 0.2815 0.3252 0.4105 0.094 Uiso 1 1 calc R
C23B C 0.2416(4) 0.3084(3) 0.3121(4) 0.105(2) Uani 1 1 d .
H23C H 0.1784 0.3237 0.3137 0.127 Uiso 1 1 calc R
C24B C 0.2712(5) 0.2853(3) 0.2525(3) 0.104(2) Uani 1 1 d .
H24D H 0.2284 0.2840 0.2138 0.125 Uiso 1 1 calc R
C25B C 0.3639(5) 0.2643(4) 0.2506(3) 0.114(2) Uani 1 1 d .
H25C H 0.3858 0.2491 0.2101 0.136 Uiso 1 1 calc R
C26B C 0.4266(4) 0.2656(3) 0.3098(2) 0.0984(18) Uani 1 1 d .
H26D H 0.4898 0.2507 0.3074 0.118 Uiso 1 1 calc R
C31B C 0.4429(3) 0.3360(2) 0.49836(19) 0.0572(9) Uani 1 1 d .
C32B C 0.4906(3) 0.3920(2) 0.5156(2) 0.0708(11) Uani 1 1 d .
H32B H 0.5454 0.4024 0.4930 0.085 Uiso 1 1 calc R
C33B C 0.4615(4) 0.4335(3) 0.5647(3) 0.0863(14) Uani 1 1 d .
H33B H 0.4966 0.4706 0.5739 0.104 Uiso 1 1 calc R
C34B C 0.3831(4) 0.4208(3) 0.5990(3) 0.0910(15) Uani 1 1 d .
H34B H 0.3631 0.4489 0.6316 0.109 Uiso 1 1 calc R
C35B C 0.3327(4) 0.3654(3) 0.5851(3) 0.0943(16) Uani 1 1 d .
H35B H 0.2786 0.3554 0.6087 0.113 Uiso 1 1 calc R
C36B C 0.3627(3) 0.3247(2) 0.5358(3) 0.0763(12) Uani 1 1 d .
H36B H 0.3274 0.2876 0.5272 0.092 Uiso 1 1 calc R
C41B C 0.4729(3) 0.2127(2) 0.4725(2) 0.0578(9) Uani 1 1 d .
C42B C 0.4484(4) 0.1588(2) 0.4352(3) 0.0843(14) Uani 1 1 d .
H42B H 0.4316 0.1631 0.3888 0.101 Uiso 1 1 calc R
C43B C 0.4477(5) 0.0985(3) 0.4639(4) 0.109(2) Uani 1 1 d .
H43B H 0.4298 0.0638 0.4367 0.130 Uiso 1 1 calc R
C44B C 0.4726(4) 0.0898(3) 0.5307(4) 0.106(2) Uani 1 1 d .
H44B H 0.4734 0.0494 0.5496 0.127 Uiso 1 1 calc R
C45B C 0.4964(4) 0.1409(3) 0.5697(3) 0.0941(17) Uani 1 1 d .
H45B H 0.5124 0.1357 0.6161 0.113 Uiso 1 1 calc R
C46B C 0.4972(3) 0.2015(2) 0.5411(2) 0.0740(12) Uani 1 1 d .
H46B H 0.5148 0.2358 0.5691 0.089 Uiso 1 1 calc R

loop_
_atom_site_aniso_label
_atom_site_aniso_U_11
_atom_site_aniso_U_22
_atom_site_aniso_U_33
_atom_site_aniso_U_23
_atom_site_aniso_U_13
_atom_site_aniso_U_12
Ru 0.05405(16) 0.04836(17) 0.03446(14) 0.00317(11) -0.00196(10) 0.00220(12)
N1 0.0532(15) 0.0563(19) 0.0427(15) 0.0055(14) -0.0023(12) 0.0006(13)
N2 0.0649(18) 0.0470(18) 0.0450(15) -0.0011(14) -0.0045(13) -0.0011(14)
C31 0.0605(19) 0.047(2) 0.0429(16) 0.0030(15) -0.0079(14) 0.0013(16)
C32 0.058(2) 0.064(3) 0.070(2) -0.002(2) -0.0032(18) -0.0059(19)
C33 0.072(3) 0.081(3) 0.082(3) 0.000(3) 0.014(2) -0.023(2)
C34 0.106(4) 0.076(3) 0.062(2) 0.010(2) 0.009(2) -0.033(3)
C35 0.101(3) 0.056(3) 0.0500(19) 0.0094(19) -0.010(2) -0.006(2)
C36 0.078(3) 0.091(4) 0.081(3) 0.002(3) -0.016(2) 0.023(3)
C37 0.067(3) 0.130(5) 0.120(5) -0.001(4) -0.005(3) 0.029(3)
C38 0.061(3) 0.126(5) 0.115(4) -0.005(4) 0.023(3) 0.000(3)
C39 0.075(3) 0.085(3) 0.076(3) -0.002(2) 0.021(2) -0.001(2)
C310 0.059(2) 0.046(2) 0.0458(16) 0.0003(15) -0.0054(15) -0.0052(16)
C311 0.072(2) 0.047(2) 0.0430(16) 0.0006(15) -0.0094(16) 0.0001(17)
C312 0.058(2) 0.052(2) 0.0528(18) -0.0021(17) 0.0007(16) 0.0026(16)
C313 0.062(2) 0.053(2) 0.0545(19) -0.0030(17) -0.0098(16) 0.0056(17)
C1 0.121(4) 0.058(3) 0.0397(17) 0.0110(18) 0.016(2) -0.015(3)
C2 0.101(3) 0.086(3) 0.0361(17) 0.016(2) -0.0009(19) 0.029(3)
C3 0.071(2) 0.098(4) 0.0327(16) -0.0045(19) -0.0150(16) 0.009(2)
C4 0.082(3) 0.057(2) 0.0378(16) -0.0054(16) 0.0029(16) 0.003(2)
C5 0.063(2) 0.085(3) 0.0353(16) 0.0048(17) 0.0074(15) 0.001(2)
C6 0.196(7) 0.081(4) 0.082(3) 0.013(3) 0.048(4) -0.033(4)
C7 0.180(7) 0.129(5) 0.064(3) 0.026(3) 0.005(3) 0.087(5)
C8 0.075(3) 0.193(7) 0.073(3) -0.028(4) -0.017(3) -0.007(4)
C9 0.138(5) 0.075(3) 0.068(3) -0.013(3) 0.014(3) -0.001(3)
C10 0.069(3) 0.136(5) 0.069(3) 0.000(3) 0.017(2) 0.003(3)
P1 0.0837(7) 0.0536(6) 0.0468(5) 0.0009(4) -0.0093(4) -0.0130(5)
O11 0.096(3) 0.169(4) 0.085(2) -0.022(3) 0.002(2) -0.066(3)
O12 0.216(5) 0.055(2) 0.091(2) -0.0074(19) -0.056(3) -0.002(3)
O13 0.126(3) 0.071(2) 0.0449(14) 0.0027(13) -0.0253(16) -0.0184(18)
C11 0.109(5) 0.159(8) 0.154(7) 0.007(6) -0.039(5) -0.072(5)
C12 0.121(6) 0.244(12) 0.154(8) -0.026(8) -0.045(6) -0.041(7)
C13 0.313(13) 0.062(4) 0.124(6) -0.002(4) -0.072(7) -0.004(6)
C14 0.199(9) 0.060(4) 0.239(11) 0.003(5) 0.009(8) 0.003(5)
C15 0.171(7) 0.137(6) 0.048(2) -0.005(3) -0.014(3) 0.035(5)
C16 0.219(9) 0.112(5) 0.059(3) -0.007(3) -0.056(4) 0.016(5)
P2 0.0678(6) 0.0651(7) 0.0548(5) 0.0042(5) 0.0100(4) 0.0142(5)
O21 0.0604(16) 0.077(2) 0.101(2) 0.0102(18) 0.0121(16) 0.0059(15)
O22 0.090(2) 0.066(2) 0.094(2) 0.0024(17) 0.0149(18) 0.0223(17)
O23 0.099(2) 0.115(3) 0.0517(15) 0.0045(17) 0.0239(15) 0.025(2)
C21 0.093(4) 0.082(4) 0.171(7) 0.019(4) 0.022(4) -0.002(3)
C22 0.154(7) 0.145(7) 0.141(7) -0.006(5) 0.034(6) -0.068(6)
C23 0.116(5) 0.092(5) 0.245(10) 0.022(6) 0.071(6) 0.047(4)
C24 0.173(8) 0.160(8) 0.161(7) 0.064(6) 0.066(6) 0.103(6)
C25 0.129(5) 0.167(7) 0.084(4) -0.012(4) 0.040(4) 0.032(5)
C26 0.153(7) 0.243(10) 0.064(3) 0.008(5) 0.040(4) 0.038(7)
B 0.048(2) 0.058(3) 0.058(2) 0.004(2) 0.0012(17) 0.0025(19)
C11B 0.0510(19) 0.068(3) 0.0537(19) -0.0001(18) -0.0008(15) -0.0035(18)
C12B 0.069(3) 0.083(3) 0.081(3) 0.018(3) 0.011(2) 0.000(2)
C13B 0.087(3) 0.088(4) 0.096(4) 0.019(3) 0.025(3) -0.013(3)
C14B 0.070(3) 0.115(5) 0.086(3) 0.001(3) 0.025(2) -0.018(3)
C15B 0.053(2) 0.114(4) 0.077(3) -0.002(3) 0.009(2) 0.002(2)
C16B 0.055(2) 0.080(3) 0.056(2) 0.001(2) 0.0036(16) -0.001(2)
C21B 0.055(2) 0.067(3) 0.064(2) 0.009(2) -0.0037(17) -0.0033(18)
C22B 0.066(3) 0.071(3) 0.094(3) 0.001(3) -0.018(2) 0.007(2)
C23B 0.080(3) 0.096(4) 0.133(5) 0.003(4) -0.044(4) 0.006(3)
C24B 0.107(4) 0.102(5) 0.095(4) 0.028(4) -0.045(3) -0.014(4)
C25B 0.114(5) 0.165(7) 0.059(3) 0.001(3) -0.008(3) -0.026(5)
C26B 0.076(3) 0.155(6) 0.063(3) -0.010(3) -0.003(2) 0.001(3)
C31B 0.0500(18) 0.063(2) 0.058(2) 0.0037(18) 0.0007(16) 0.0019(17)
C32B 0.055(2) 0.078(3) 0.079(3) -0.009(2) -0.0003(19) -0.005(2)
C33B 0.079(3) 0.084(4) 0.094(3) -0.024(3) -0.003(3) -0.002(3)
C34B 0.095(4) 0.095(4) 0.083(3) -0.020(3) 0.009(3) 0.014(3)
C35B 0.091(3) 0.106(4) 0.090(3) 0.000(3) 0.035(3) 0.008(3)
C36B 0.077(3) 0.064(3) 0.091(3) -0.002(2) 0.026(2) -0.003(2)
C41B 0.0428(17) 0.059(2) 0.072(2) 0.004(2) 0.0020(16) 0.0027(16)
C42B 0.099(4) 0.064(3) 0.091(3) -0.003(3) 0.010(3) 0.007(3)
C43B 0.116(5) 0.060(3) 0.150(6) -0.004(4) 0.009(4) 0.002(3)
C44B 0.083(3) 0.074(4) 0.160(6) 0.041(4) 0.006(4) 0.008(3)
C45B 0.080(3) 0.096(4) 0.105(4) 0.041(4) -0.006(3) 0.006(3)
C46B 0.064(2) 0.071(3) 0.085(3) 0.017(2) -0.011(2) -0.003(2)

loop_
_atom_type_symbol
_atom_type_description
_atom_type_scat_dispersion_real
_atom_type_scat_dispersion_imag
_atom_type_scat_source
C C 0.0181 0.0091 'International Tables Vol C Tables 4.2.6.8 and 6.1.1.4'
H H 0.0000 0.0000 'International Tables Vol C Tables 4.2.6.8 and 6.1.1.4'
B B 0.0090 0.0039 'International Tables Vol C Tables 4.2.6.8 and 6.1.1.4'
N N 0.0311 0.0180 'International Tables Vol C Tables 4.2.6.8 and 6.1.1.4'
O O 0.0492 0.0322 'International Tables Vol C Tables 4.2.6.8 and 6.1.1.4'
P P 0.2955 0.4335 'International Tables Vol C Tables 4.2.6.8 and 6.1.1.4'
Ru Ru 0.0552 3.2960 'International Tables Vol C Tables 4.2.6.8 and 6.1.1.4'

loop_
_geom_angle_atom_site_label_1
_geom_angle_atom_site_label_2
_geom_angle_atom_site_label_3
_geom_angle
CT1 Ru N1 123.26(9)
CT1 Ru C1 32.64(11)
N1 Ru C1 145.05(16)
CT1 Ru P1 126.58(3)
N1 Ru P1 89.62(9)
C1 Ru P1 96.10(12)
CT1 Ru C2 32.33(12)
N1 Ru C2 146.15(17)
C1 Ru C2 36.96(18)
P1 Ru C2 123.44(15)
CT1 Ru C5 33.09(10)
N1 Ru C5 107.52(14)
C1 Ru C5 37.58(16)
P1 Ru C5 102.16(11)
C2 Ru C5 62.08(16)
CT1 Ru C3 32.01(12)
N1 Ru C3 110.22(16)
C1 Ru C3 60.96(17)
P1 Ru C3 156.97(13)
C2 Ru C3 35.93(17)
C5 Ru C3 61.56(15)
CT1 Ru C4 31.91(10)
N1 Ru C4 91.37(13)
C1 Ru C4 61.16(16)
P1 Ru C4 136.23(12)
C2 Ru C4 60.57(16)
C5 Ru C4 36.75(15)
C3 Ru C4 36.36(15)
CT1 Ru P2 124.78(3)
N1 Ru P2 91.25(9)
C1 Ru P2 122.99(14)
P1 Ru P2 90.73(4)
C2 Ru P2 95.00(12)
C5 Ru P2 157.07(11)
C3 Ru P2 100.07(11)
C4 Ru P2 132.97(11)
N2 N1 Ru 153.2(3)
N1 N2 C31 164.2(4)
N2 C31 C312 123.5(3)
N2 C31 C310 127.8(3)
C312 C31 C310 108.7(3)
C33 C32 C310 118.5(4)
C34 C33 C32 121.5(4)
C33 C34 C35 120.8(4)
C34 C35 C311 118.9(4)
C37 C36 C313 119.5(5)
C36 C37 C38 121.0(5)
C37 C38 C39 121.6(5)
C312 C39 C38 117.5(5)
C32 C310 C311 120.4(4)
C32 C310 C31 132.5(3)
C311 C310 C31 107.0(3)
C35 C311 C310 119.8(4)
C35 C311 C313 131.6(4)
C310 C311 C313 108.6(3)
C39 C312 C313 121.4(4)
C39 C312 C31 131.7(4)
C313 C312 C31 106.9(3)
C36 C313 C312 119.1(4)
C36 C313 C311 132.1(4)
C312 C313 C311 108.8(3)
C2 C1 C5 107.9(4)
C2 C1 C6 125.6(5)
C5 C1 C6 125.7(5)
C2 C1 Ru 71.9(2)
C5 C1 Ru 71.6(2)
C6 C1 Ru 130.0(3)
C3 C2 C1 108.5(4)
C3 C2 C7 125.7(5)
C1 C2 C7 125.3(6)
C3 C2 Ru 72.6(2)
C1 C2 Ru 71.2(2)
C7 C2 Ru 128.8(3)
C2 C3 C4 108.5(4)
C2 C3 C8 125.1(5)
C4 C3 C8 125.9(5)
C2 C3 Ru 71.5(2)
C4 C3 Ru 71.9(2)
C8 C3 Ru 129.1(3)
C3 C4 C5 109.1(4)
C3 C4 C9 126.5(4)
C5 C4 C9 124.5(4)
C3 C4 Ru 71.8(2)
C5 C4 Ru 71.1(2)
C9 C4 Ru 124.5(3)
C4 C5 C1 106.0(4)
C4 C5 C10 126.1(5)
C1 C5 C10 127.4(5)
C4 C5 Ru 72.2(2)
C1 C5 Ru 70.8(2)
C10 C5 Ru 128.0(3)
O11 P1 O13 105.1(2)
O11 P1 O12 104.7(3)
O13 P1 O12 98.8(2)
O11 P1 Ru 110.08(14)
O13 P1 Ru 114.01(12)
O12 P1 Ru 122.41(17)
C11 O11 P1 126.0(5)
C13 O12 P1 127.3(4)
C15 O13 P1 131.4(4)
C12 C11 O11 111.4(7)
C14 C13 O12 117.7(7)
O13 C15 C16 113.5(5)
O22 P2 O23 107.0(2)
O22 P2 O21 99.36(19)
O23 P2 O21 104.4(2)
O22 P2 Ru 115.03(14)
O23 P2 Ru 111.90(14)
O21 P2 Ru 117.73(14)
C21 O21 P2 122.3(4)
C23 O22 P2 128.0(4)
C25 O23 P2 122.7(4)
C22 C21 O21 112.2(6)
C24 C23 O22 110.7(6)
C26 C25 O23 111.8(6)
C11B B C31B 110.8(3)
C11B B C21B 107.3(3)
C31B B C21B 111.1(3)
C11B B C41B 110.2(3)
C31B B C41B 108.9(3)
C21B B C41B 108.5(3)
C16B C11B C12B 114.7(4)
C16B C11B B 124.7(4)
C12B C11B B 120.6(4)
C13B C12B C11B 123.2(5)
C14B C13B C12B 119.6(5)
C13B C14B C15B 119.8(5)
C14B C15B C16B 120.4(5)
C11B C16B C15B 122.2(4)
C22B C21B C26B 114.6(4)
C22B C21B B 124.4(4)
C26B C21B B 121.0(4)
C21B C22B C23B 122.5(5)
C24B C23B C22B 120.9(6)
C25B C24B C23B 118.9(5)
C24B C25B C26B 119.7(6)
C21B C26B C25B 123.3(5)
C32B C31B C36B 113.4(4)
C32B C31B B 125.4(4)
C36B C31B B 121.2(4)
C31B C32B C33B 123.7(4)
C34B C33B C32B 120.6(5)
C33B C34B C35B 118.8(5)
C34B C35B C36B 119.7(5)
C35B C36B C31B 123.8(5)
C42B C41B C46B 114.3(4)
C42B C41B B 124.5(4)
C46B C41B B 121.2(4)
C41B C42B C43B 122.9(6)
C44B C43B C42B 120.7(6)
C45B C44B C43B 118.8(6)
C44B C45B C46B 120.6(6)
C41B C46B C45B 122.6(5)

loop_
_geom_bond_atom_site_label_1
_geom_bond_atom_site_label_2
_geom_bond_distance
Ru CT1 1.9096(3)
Ru N1 1.949(3)
Ru C1 2.247(4)
Ru P1 2.2542(10)
Ru C2 2.256(4)
Ru C5 2.258(4)
Ru C3 2.270(3)
Ru C4 2.272(4)
Ru P2 2.2733(11)
N1 N2 1.161(4)
N2 C31 1.295(4)
C31 C312 1.450(5)
C31 C310 1.451(5)
C32 C33 1.377(6)
C32 C310 1.385(5)
C33 C34 1.375(7)
C34 C35 1.383(7)
C35 C311 1.389(5)
C36 C37 1.367(8)
C36 C313 1.386(6)
C37 C38 1.374(9)
C38 C39 1.386(7)
C39 C312 1.382(6)
C310 C311 1.411(5)
C311 C313 1.452(6)
C312 C313 1.410(5)
C1 C2 1.427(7)
C1 C5 1.451(6)
C1 C6 1.505(7)
C2 C3 1.396(7)
C2 C7 1.504(7)
C3 C4 1.417(6)
C3 C8 1.502(7)
C4 C5 1.428(6)
C4 C9 1.482(6)
C5 C10 1.481(6)
P1 O11 1.559(4)
P1 O13 1.560(3)
P1 O12 1.578(4)
O11 C11 1.458(6)
O12 C13 1.398(7)
O13 C15 1.414(6)
C11 C12 1.447(12)
C13 C14 1.294(9)
C15 C16 1.428(8)
P2 O22 1.564(3)
P2 O23 1.583(3)
P2 O21 1.586(3)
O21 C21 1.457(6)
O22 C23 1.479(7)
O23 C25 1.463(6)
C21 C22 1.420(9)
C23 C24 1.385(10)
C25 C26 1.402(9)
B C11B 1.643(5)
B C31B 1.651(6)
B C21B 1.653(5)
B C41B 1.653(6)
C11B C16B 1.384(6)
C11B C12B 1.398(6)
C12B C13B 1.381(6)
C13B C14B 1.355(8)
C14B C15B 1.359(7)
C15B C16B 1.391(6)
C21B C22B 1.382(6)
C21B C26B 1.383(6)
C22B C23B 1.388(7)
C23B C24B 1.359(9)
C24B C25B 1.355(9)
C25B C26B 1.399(7)
C31B C32B 1.381(6)
C31B C36B 1.392(6)
C32B C33B 1.385(7)
C33B C34B 1.342(8)
C34B C35B 1.376(8)
C35B C36B 1.380(7)
C41B C42B 1.382(6)
C41B C46B 1.388(6)
C42B C43B 1.393(8)
C43B C44B 1.349(10)
C44B C45B 1.349(9)
C45B C46B 1.399(7)
